data_4105446
loop_
_publ_author_name
'Kirsten Spannhoff'
'Nadine Kuhl'
'Gerald Kehr'
'Roland Fr\"ohlich'
'Gerhard Erker'

_publ_section_title
;
 Remarkable Product Diversity in the "Self-Organized" Reaction of
 Deprotonated Acetonitrile with Chlorophosphines
;
_journal_name_full 'Journal of the American Chemical Society'
_journal_page_first 17836
_journal_page_last 17842
_journal_paper_doi 10.1021/ja905676a
_journal_volume 131
_journal_year 2009
_chemical_formula_sum 'C38 H66 N P3'
_chemical_formula_weight 629.83
_chemical_name_systematic
; 
 ? 
;
_space_group_IT_number 14
_symmetry_cell_setting monoclinic
_symmetry_space_group_name_Hall '-P 2ybc'
_symmetry_space_group_name_H-M 'P 1 21/c 1'
_atom_sites_solution_hydrogens geom
_atom_sites_solution_primary direct
_atom_sites_solution_secondary difmap
_audit_creation_method SHELXL-97
_cell_angle_alpha 90.00
_cell_angle_beta 95.016(2)
_cell_angle_gamma 90.00
_cell_formula_units_Z 4
_cell_length_a 18.0863(5)
_cell_length_b 9.8117(3)
_cell_length_c 21.5144(7)
_cell_measurement_reflns_used 4190
_cell_measurement_temperature 223(2)
_cell_measurement_theta_max 68.25
_cell_measurement_theta_min 0.88
_cell_volume 3803.3(2)
_computing_cell_refinement 'Collect (Nonius B.V., 1998)'
_computing_data_collection 'Collect (Nonius B.V., 1998)'
_computing_data_reduction 'Denzo-SMN (Otwinowski & Minor, 1997)'
_computing_molecular_graphics 'XP (BrukerAXS, 2000)'
_computing_publication_material 'SHELXL-97 (Sheldrick, 1997)'
_computing_structure_refinement 'SHELXL-97 (Sheldrick, 1997)'
_computing_structure_solution 'SHELXS-97 (Sheldrick, 1990)'
_diffrn_ambient_temperature 223(2)
_diffrn_measured_fraction_theta_full 0.973
_diffrn_measured_fraction_theta_max 0.973
_diffrn_measurement_device_type 'Nonius KappaCCD APEXII'
_diffrn_measurement_method '\w and \f scans'
_diffrn_radiation_monochromator graphite
_diffrn_radiation_source 'fine-focus sealed tube'
_diffrn_radiation_type CuK\a
_diffrn_radiation_wavelength 1.54178
_diffrn_reflns_av_R_equivalents 0.042
_diffrn_reflns_av_sigmaI/netI 0.0217
_diffrn_reflns_limit_h_max 21
_diffrn_reflns_limit_h_min -21
_diffrn_reflns_limit_k_max 11
_diffrn_reflns_limit_k_min -11
_diffrn_reflns_limit_l_max 25
_diffrn_reflns_limit_l_min -25
_diffrn_reflns_number 30001
_diffrn_reflns_theta_full 67.92
_diffrn_reflns_theta_max 67.92
_diffrn_reflns_theta_min 4.61
_exptl_absorpt_coefficient_mu 1.606
_exptl_absorpt_correction_T_max 0.7946
_exptl_absorpt_correction_T_min 0.6033
_exptl_absorpt_correction_type multi-scan
_exptl_absorpt_process_details 'Denzo (Otwinowski, Borek, Majewski & Minor, 2003)'
_exptl_crystal_colour colourless
_exptl_crystal_density_diffrn 1.100
_exptl_crystal_description block
_exptl_crystal_F_000 1384
_exptl_crystal_size_max 0.35
_exptl_crystal_size_mid 0.25
_exptl_crystal_size_min 0.15
_refine_diff_density_max 0.394
_refine_diff_density_min -0.188
_refine_diff_density_rms 0.040
_refine_ls_extinction_method none
_refine_ls_goodness_of_fit_ref 1.039
_refine_ls_hydrogen_treatment riding
_refine_ls_matrix_type full
_refine_ls_number_parameters 379
_refine_ls_number_reflns 6721
_refine_ls_number_restraints 0
_refine_ls_restrained_S_all 1.039
_refine_ls_R_factor_all 0.0461
_refine_ls_R_factor_gt 0.0432
_refine_ls_shift/su_max 0.000
_refine_ls_shift/su_mean 0.000
_refine_ls_structure_factor_coef Fsqd
_refine_ls_weighting_details 'calc w=1/[\s^2^(Fo^2^)+(0.0679P)^2^+1.3413P] where P=(Fo^2^+2Fc^2^)/3'
_refine_ls_weighting_scheme calc
_refine_ls_wR_factor_gt 0.1169
_refine_ls_wR_factor_ref 0.1198
_reflns_number_gt 6241
_reflns_number_total 6721
_reflns_threshold_expression >2sigma(I)
_cod_data_source_file ja905676a_si_006.cif
_cod_data_source_block erk4814
_cod_database_code 4105446

loop_
_symmetry_equiv_pos_as_xyz
'x, y, z'
'-x, y+1/2, -z+1/2'
'-x, -y, -z'
'x, -y-1/2, z-1/2'

loop_
_atom_site_label
_atom_site_type_symbol
_atom_site_fract_x
_atom_site_fract_y
_atom_site_fract_z
_atom_site_U_iso_or_equiv
_atom_site_adp_type
_atom_site_occupancy
_atom_site_symmetry_multiplicity
_atom_site_calc_flag
_atom_site_refinement_flags
P1 P 0.08444(2) 0.96649(4) 0.262321(18) 0.03546(12) Uani 1 1 d .
P2 P 0.16140(2) 1.20600(4) 0.21251(2) 0.04191(13) Uani 1 1 d .
P3 P 0.35456(2) 0.77091(4) 0.23102(2) 0.03929(13) Uani 1 1 d .
N1 N 0.16340(7) 1.03120(14) 0.23012(6) 0.0375(3) Uani 1 1 d .
C2 C 0.22504(8) 0.95442(16) 0.22695(7) 0.0350(3) Uani 1 1 d .
C3 C 0.27964(9) 0.88548(17) 0.22483(8) 0.0397(4) Uani 1 1 d .
C11 C 0.12749(9) 0.85870(17) 0.32622(7) 0.0379(4) Uani 1 1 d .
H11 H 0.1584 0.7877 0.3085 0.045 Uiso 1 1 calc R
C12 C 0.17650(10) 0.94682(18) 0.37187(8) 0.0437(4) Uani 1 1 d .
H12A H 0.2168 0.9866 0.3502 0.052 Uiso 1 1 calc R
H12B H 0.1469 1.0217 0.3869 0.052 Uiso 1 1 calc R
C13 C 0.20924(11) 0.8635(2) 0.42715(8) 0.0521(5) Uani 1 1 d .
H13A H 0.2389 0.9230 0.4561 0.062 Uiso 1 1 calc R
H13B H 0.2422 0.7934 0.4125 0.062 Uiso 1 1 calc R
C14 C 0.14876(13) 0.7958(2) 0.46118(9) 0.0596(5) Uani 1 1 d .
H14A H 0.1188 0.8659 0.4796 0.072 Uiso 1 1 calc R
H14B H 0.1715 0.7389 0.4951 0.072 Uiso 1 1 calc R
C15 C 0.09892(12) 0.7080(2) 0.41669(8) 0.0536(5) Uani 1 1 d .
H15A H 0.0584 0.6707 0.4389 0.064 Uiso 1 1 calc R
H15B H 0.1277 0.6314 0.4023 0.064 Uiso 1 1 calc R
C16 C 0.06642(10) 0.7900(2) 0.36045(8) 0.0473(4) Uani 1 1 d .
H16A H 0.0329 0.8599 0.3744 0.057 Uiso 1 1 calc R
H16B H 0.0374 0.7293 0.3315 0.057 Uiso 1 1 calc R
C21 C 0.04617(9) 0.83951(17) 0.20433(7) 0.0379(4) Uani 1 1 d .
H21 H 0.0140 0.7783 0.2268 0.046 Uiso 1 1 calc R
C22 C 0.10017(10) 0.74789(19) 0.17366(8) 0.0455(4) Uani 1 1 d .
H22A H 0.1294 0.6956 0.2059 0.055 Uiso 1 1 calc R
H22B H 0.1345 0.8043 0.1519 0.055 Uiso 1 1 calc R
C23 C 0.05972(12) 0.6496(2) 0.12713(9) 0.0552(5) Uani 1 1 d .
H23A H 0.0963 0.5976 0.1059 0.066 Uiso 1 1 calc R
H23B H 0.0307 0.5849 0.1498 0.066 Uiso 1 1 calc R
C24 C 0.00870(12) 0.7240(3) 0.07918(10) 0.0632(6) Uani 1 1 d .
H24A H 0.0383 0.7806 0.0532 0.076 Uiso 1 1 calc R
H24B H -0.0186 0.6575 0.0520 0.076 Uiso 1 1 calc R
C25 C -0.04559(12) 0.8128(3) 0.10987(11) 0.0642(6) Uani 1 1 d .
H25A H -0.0785 0.7554 0.1326 0.077 Uiso 1 1 calc R
H25B H -0.0763 0.8631 0.0778 0.077 Uiso 1 1 calc R
C26 C -0.00507(10) 0.9134(2) 0.15496(9) 0.0483(4) Uani 1 1 d .
H26A H -0.0415 0.9672 0.1756 0.058 Uiso 1 1 calc R
H26B H 0.0243 0.9761 0.1316 0.058 Uiso 1 1 calc R
C31 C 0.22643(10) 1.27671(18) 0.27634(9) 0.0460(4) Uani 1 1 d .
H31 H 0.2102 1.2360 0.3150 0.055 Uiso 1 1 calc R
C32 C 0.30881(10) 1.24192(19) 0.27768(8) 0.0449(4) Uani 1 1 d .
H32A H 0.3296 1.2841 0.2418 0.054 Uiso 1 1 calc R
H32B H 0.3147 1.1430 0.2744 0.054 Uiso 1 1 calc R
C33 C 0.35120(13) 1.2923(2) 0.33781(10) 0.0595(5) Uani 1 1 d .
H33A H 0.3339 1.2429 0.3734 0.071 Uiso 1 1 calc R
H33B H 0.4042 1.2731 0.3364 0.071 Uiso 1 1 calc R
C34 C 0.34046(14) 1.4436(2) 0.34696(11) 0.0689(6) Uani 1 1 d .
H34A H 0.3649 1.4709 0.3875 0.083 Uiso 1 1 calc R
H34B H 0.3638 1.4937 0.3145 0.083 Uiso 1 1 calc R
C35 C 0.25911(15) 1.4809(2) 0.34426(12) 0.0724(6) Uani 1 1 d .
H35A H 0.2543 1.5801 0.3469 0.087 Uiso 1 1 calc R
H35B H 0.2374 1.4410 0.3803 0.087 Uiso 1 1 calc R
C36 C 0.21617(12) 1.4308(2) 0.28443(11) 0.0599(5) Uani 1 1 d .
H36A H 0.2337 1.4788 0.2486 0.072 Uiso 1 1 calc R
H36B H 0.1633 1.4513 0.2859 0.072 Uiso 1 1 calc R
C41 C 0.21332(9) 1.20577(18) 0.14205(8) 0.0425(4) Uani 1 1 d .
H41 H 0.2626 1.1636 0.1526 0.051 Uiso 1 1 calc R
C42 C 0.22434(13) 1.3519(2) 0.11979(10) 0.0595(5) Uani 1 1 d .
H42A H 0.1762 1.3983 0.1153 0.071 Uiso 1 1 calc R
H42B H 0.2564 1.4009 0.1514 0.071 Uiso 1 1 calc R
C43 C 0.25878(15) 1.3569(3) 0.05817(10) 0.0754(7) Uani 1 1 d .
H43A H 0.3095 1.3209 0.0640 0.090 Uiso 1 1 calc R
H43B H 0.2616 1.4519 0.0446 0.090 Uiso 1 1 calc R
C44 C 0.21451(15) 1.2750(3) 0.00779(10) 0.0709(7) Uani 1 1 d .
H44A H 0.1652 1.3156 -0.0010 0.085 Uiso 1 1 calc R
H44B H 0.2398 1.2769 -0.0307 0.085 Uiso 1 1 calc R
C45 C 0.20678(13) 1.1287(2) 0.02927(9) 0.0647(6) Uani 1 1 d .
H45A H 0.2559 1.0861 0.0346 0.078 Uiso 1 1 calc R
H45B H 0.1765 1.0775 -0.0027 0.078 Uiso 1 1 calc R
C46 C 0.17098(12) 1.1221(2) 0.09051(9) 0.0552(5) Uani 1 1 d .
H46A H 0.1689 1.0268 0.1040 0.066 Uiso 1 1 calc R
H46B H 0.1199 1.1560 0.0839 0.066 Uiso 1 1 calc R
C51 C 0.42284(9) 0.86194(18) 0.28592(8) 0.0407(4) Uani 1 1 d .
H51 H 0.4344 0.9513 0.2678 0.049 Uiso 1 1 calc R
C52 C 0.49438(10) 0.7778(2) 0.29556(10) 0.0579(5) Uani 1 1 d .
H52A H 0.4825 0.6863 0.3100 0.069 Uiso 1 1 calc R
H52B H 0.5161 0.7685 0.2556 0.069 Uiso 1 1 calc R
C53 C 0.55111(11) 0.8436(3) 0.34299(10) 0.0653(6) Uani 1 1 d .
H53A H 0.5944 0.7836 0.3499 0.078 Uiso 1 1 calc R
H53B H 0.5678 0.9300 0.3262 0.078 Uiso 1 1 calc R
C54 C 0.51916(12) 0.8699(2) 0.40476(9) 0.0609(5) Uani 1 1 d .
H54A H 0.5087 0.7828 0.4245 0.073 Uiso 1 1 calc R
H54B H 0.5557 0.9191 0.4327 0.073 Uiso 1 1 calc R
C55 C 0.44864(12) 0.9526(2) 0.39530(9) 0.0576(5) Uani 1 1 d .
H55A H 0.4603 1.0436 0.3801 0.069 Uiso 1 1 calc R
H55B H 0.4274 0.9634 0.4354 0.069 Uiso 1 1 calc R
C56 C 0.39181(10) 0.8849(2) 0.34886(8) 0.0514(5) Uani 1 1 d .
H56A H 0.3475 0.9425 0.3430 0.062 Uiso 1 1 calc R
H56B H 0.3771 0.7971 0.3657 0.062 Uiso 1 1 calc R
C61 C 0.39381(9) 0.79320(18) 0.15458(8) 0.0420(4) Uani 1 1 d .
H61 H 0.4431 0.7487 0.1585 0.050 Uiso 1 1 calc R
C62 C 0.40627(16) 0.9377(2) 0.13380(11) 0.0708(7) Uani 1 1 d .
H62A H 0.4404 0.9835 0.1650 0.085 Uiso 1 1 calc R
H62B H 0.3590 0.9871 0.1312 0.085 Uiso 1 1 calc R
C63 C 0.43827(18) 0.9433(3) 0.07043(11) 0.0846(8) Uani 1 1 d .
H63A H 0.4416 1.0386 0.0573 0.101 Uiso 1 1 calc R
H63B H 0.4886 0.9054 0.0744 0.101 Uiso 1 1 calc R
C64 C 0.39111(15) 0.8645(3) 0.02112(10) 0.0751(7) Uani 1 1 d .
H64A H 0.3426 0.9087 0.0133 0.090 Uiso 1 1 calc R
H64B H 0.4152 0.8646 -0.0180 0.090 Uiso 1 1 calc R
C65 C 0.38083(15) 0.7207(3) 0.04205(10) 0.0753(7) Uani 1 1 d .
H65A H 0.4290 0.6743 0.0461 0.090 Uiso 1 1 calc R
H65B H 0.3485 0.6722 0.0105 0.090 Uiso 1 1 calc R
C66 C 0.34681(13) 0.7154(2) 0.10431(10) 0.0645(6) Uani 1 1 d .
H66A H 0.2969 0.7549 0.0994 0.077 Uiso 1 1 calc R
H66B H 0.3423 0.6202 0.1172 0.077 Uiso 1 1 calc R

loop_
_atom_site_aniso_label
_atom_site_aniso_U_11
_atom_site_aniso_U_22
_atom_site_aniso_U_33
_atom_site_aniso_U_23
_atom_site_aniso_U_13
_atom_site_aniso_U_12
P1 0.0336(2) 0.0346(2) 0.0384(2) -0.00058(16) 0.00470(16) 0.00037(15)
P2 0.0348(2) 0.0338(2) 0.0571(3) 0.00640(18) 0.00371(18) 0.00298(16)
P3 0.0357(2) 0.0324(2) 0.0495(3) 0.00350(17) 0.00205(17) 0.00242(16)
N1 0.0320(7) 0.0356(7) 0.0452(7) 0.0051(6) 0.0047(5) 0.0018(5)
C2 0.0339(8) 0.0349(8) 0.0359(8) 0.0039(6) 0.0015(6) -0.0032(7)
C3 0.0362(8) 0.0359(9) 0.0468(9) 0.0043(7) 0.0026(7) -0.0019(7)
C11 0.0421(8) 0.0380(9) 0.0334(8) -0.0007(7) 0.0031(6) 0.0004(7)
C12 0.0471(9) 0.0431(9) 0.0408(9) -0.0042(7) 0.0028(7) -0.0027(8)
C13 0.0596(11) 0.0569(11) 0.0382(9) -0.0074(8) -0.0040(8) -0.0026(9)
C14 0.0778(14) 0.0658(13) 0.0351(9) 0.0019(9) 0.0035(9) -0.0022(11)
C15 0.0657(12) 0.0550(12) 0.0404(9) 0.0068(8) 0.0068(8) -0.0077(9)
C16 0.0492(10) 0.0488(10) 0.0442(9) 0.0046(8) 0.0057(8) -0.0062(8)
C21 0.0383(8) 0.0368(8) 0.0387(8) 0.0017(7) 0.0035(6) -0.0043(7)
C22 0.0459(9) 0.0427(9) 0.0471(9) -0.0037(8) -0.0014(7) 0.0041(8)
C23 0.0641(12) 0.0477(11) 0.0546(11) -0.0118(9) 0.0088(9) -0.0016(9)
C24 0.0630(13) 0.0782(15) 0.0470(11) -0.0151(10) -0.0037(9) -0.0066(11)
C25 0.0506(11) 0.0744(15) 0.0642(13) -0.0125(11) -0.0140(9) 0.0010(10)
C26 0.0403(9) 0.0513(11) 0.0515(10) -0.0018(8) -0.0056(7) 0.0043(8)
C31 0.0495(10) 0.0386(9) 0.0509(10) -0.0024(8) 0.0104(8) 0.0015(7)
C32 0.0459(9) 0.0405(9) 0.0479(10) -0.0048(8) 0.0023(7) 0.0012(7)
C33 0.0681(13) 0.0525(12) 0.0557(11) -0.0057(9) -0.0068(10) 0.0004(10)
C34 0.0825(15) 0.0546(13) 0.0672(14) -0.0162(11) -0.0066(11) -0.0053(11)
C35 0.0944(17) 0.0492(12) 0.0755(15) -0.0222(11) 0.0190(13) 0.0014(12)
C36 0.0602(12) 0.0414(10) 0.0795(14) -0.0067(10) 0.0140(10) 0.0050(9)
C41 0.0395(9) 0.0408(9) 0.0461(9) 0.0122(7) -0.0031(7) -0.0005(7)
C42 0.0721(13) 0.0453(11) 0.0580(12) 0.0157(9) -0.0114(10) -0.0140(10)
C43 0.0917(17) 0.0825(16) 0.0485(11) 0.0254(11) -0.0138(11) -0.0397(14)
C44 0.0856(16) 0.0777(16) 0.0455(11) 0.0219(11) -0.0165(10) -0.0207(12)
C45 0.0785(14) 0.0682(14) 0.0449(11) 0.0081(10) -0.0087(10) -0.0047(11)
C46 0.0627(12) 0.0462(11) 0.0544(11) 0.0088(9) -0.0077(9) -0.0103(9)
C51 0.0384(8) 0.0422(9) 0.0412(9) 0.0030(7) 0.0019(7) 0.0031(7)
C52 0.0406(10) 0.0754(14) 0.0564(11) -0.0109(10) -0.0026(8) 0.0133(9)
C53 0.0430(10) 0.0935(17) 0.0576(12) -0.0096(12) -0.0055(9) 0.0082(11)
C54 0.0589(12) 0.0718(14) 0.0497(11) -0.0020(10) -0.0083(9) 0.0061(10)
C55 0.0626(12) 0.0673(13) 0.0424(10) -0.0026(9) 0.0022(8) 0.0111(10)
C56 0.0460(10) 0.0621(12) 0.0465(10) 0.0043(9) 0.0061(8) 0.0101(9)
C61 0.0374(8) 0.0408(9) 0.0473(9) -0.0068(7) 0.0006(7) 0.0014(7)
C62 0.1081(19) 0.0484(12) 0.0595(13) -0.0064(10) 0.0284(12) -0.0201(12)
C63 0.120(2) 0.0742(16) 0.0647(14) -0.0012(12) 0.0374(15) -0.0218(16)
C64 0.0838(16) 0.0949(19) 0.0468(11) 0.0075(12) 0.0069(11) 0.0259(14)
C65 0.0858(17) 0.0848(18) 0.0523(12) -0.0181(12) -0.0102(11) -0.0059(13)
C66 0.0661(13) 0.0672(14) 0.0581(12) -0.0097(10) -0.0075(10) -0.0157(11)

loop_
_atom_type_symbol
_atom_type_description
_atom_type_scat_dispersion_real
_atom_type_scat_dispersion_imag
_atom_type_scat_source
C C 0.0181 0.0091 'International Tables Vol C Tables 4.2.6.8 and 6.1.1.4'
H H 0.0000 0.0000 'International Tables Vol C Tables 4.2.6.8 and 6.1.1.4'
N N 0.0311 0.0180 'International Tables Vol C Tables 4.2.6.8 and 6.1.1.4'
P P 0.2955 0.4335 'International Tables Vol C Tables 4.2.6.8 and 6.1.1.4'

loop_
_geom_angle_atom_site_label_1
_geom_angle_atom_site_label_2
_geom_angle_atom_site_label_3
_geom_angle
N1 P1 C11 101.26(7)
N1 P1 C21 104.22(7)
C11 P1 C21 102.93(7)
N1 P2 C41 99.96(7)
N1 P2 C31 101.83(7)
C41 P2 C31 105.74(8)
C3 P3 C61 102.08(8)
C3 P3 C51 101.87(8)
C61 P3 C51 102.78(8)
C2 N1 P2 122.33(11)
C2 N1 P1 121.33(11)
P2 N1 P1 115.80(7)
C3 C2 N1 179.19(18)
C2 C3 P3 171.41(15)
C12 C11 C16 109.91(14)
C12 C11 P1 109.63(12)
C16 C11 P1 109.47(11)
C13 C12 C11 111.23(15)
C12 C13 C14 111.36(16)
C13 C14 C15 110.82(15)
C14 C15 C16 111.47(17)
C15 C16 C11 111.59(15)
C22 C21 C26 110.61(14)
C22 C21 P1 118.25(11)
C26 C21 P1 108.46(12)
C21 C22 C23 111.62(15)
C24 C23 C22 111.77(17)
C25 C24 C23 111.27(17)
C24 C25 C26 110.94(17)
C25 C26 C21 111.31(17)
C32 C31 C36 110.22(16)
C32 C31 P2 118.89(12)
C36 C31 P2 112.07(14)
C31 C32 C33 111.12(16)
C34 C33 C32 111.56(18)
C35 C34 C33 111.57(19)
C34 C35 C36 112.12(18)
C35 C36 C31 110.82(18)
C42 C41 C46 110.28(14)
C42 C41 P2 110.14(14)
C46 C41 P2 109.66(12)
C43 C42 C41 112.30(19)
C42 C43 C44 112.06(19)
C45 C44 C43 109.87(17)
C44 C45 C46 111.2(2)
C45 C46 C41 112.40(16)
C56 C51 C52 109.31(15)
C56 C51 P3 111.02(12)
C52 C51 P3 109.45(13)
C53 C52 C51 111.92(17)
C54 C53 C52 111.88(18)
C55 C54 C53 110.81(17)
C54 C55 C56 111.57(18)
C55 C56 C51 111.54(16)
C62 C61 C66 110.44(17)
C62 C61 P3 116.78(13)
C66 C61 P3 109.68(13)
C61 C62 C63 112.07(19)
C64 C63 C62 111.9(2)
C65 C64 C63 110.34(19)
C64 C65 C66 111.5(2)
C61 C66 C65 111.38(18)

loop_
_geom_bond_atom_site_label_1
_geom_bond_atom_site_label_2
_geom_bond_distance
P1 N1 1.7595(13)
P1 C11 1.8514(16)
P1 C21 1.8539(16)
P2 N1 1.7561(14)
P2 C41 1.8517(18)
P2 C31 1.8623(19)
P3 C3 1.7566(17)
P3 C61 1.8603(18)
P3 C51 1.8608(17)
N1 C2 1.352(2)
C2 C3 1.201(2)
C11 C12 1.531(2)
C11 C16 1.536(2)
C12 C13 1.520(2)
C13 C14 1.521(3)
C14 C15 1.523(3)
C15 C16 1.527(2)
C21 C22 1.520(2)
C21 C26 1.530(2)
C22 C23 1.530(2)
C23 C24 1.511(3)
C24 C25 1.508(3)
C25 C26 1.526(3)
C31 C32 1.526(2)
C31 C36 1.535(3)
C32 C33 1.527(3)
C33 C34 1.512(3)
C34 C35 1.512(3)
C35 C36 1.525(3)
C41 C42 1.530(2)
C41 C46 1.530(2)
C42 C43 1.514(3)
C43 C44 1.520(3)
C44 C45 1.518(3)
C45 C46 1.519(3)
C51 C56 1.527(2)
C51 C52 1.533(2)
C52 C53 1.525(3)
C53 C54 1.517(3)
C54 C55 1.511(3)
C55 C56 1.522(3)
C61 C62 1.510(3)
C61 C66 1.521(2)
C62 C63 1.528(3)
C63 C64 1.514(4)
C64 C65 1.498(4)
C65 C66 1.523(3)

loop_
_geom_torsion_atom_site_label_1
_geom_torsion_atom_site_label_2
_geom_torsion_atom_site_label_3
_geom_torsion_atom_site_label_4
_geom_torsion
C41 P2 N1 C2 42.48(14)
C31 P2 N1 C2 -66.08(14)
C41 P2 N1 P1 -145.85(9)
C31 P2 N1 P1 105.60(9)
C11 P1 N1 C2 36.02(14)
C21 P1 N1 C2 -70.59(14)
C11 P1 N1 P2 -135.75(8)
C21 P1 N1 P2 117.64(9)
P2 N1 C2 C3 136(15)
P1 N1 C2 C3 -35(15)
N1 C2 C3 P3 11(16)
C61 P3 C3 C2 162.3(10)
C51 P3 C3 C2 -91.7(10)
N1 P1 C11 C12 60.06(12)
C21 P1 C11 C12 167.68(12)
N1 P1 C11 C16 -179.31(12)
C21 P1 C11 C16 -71.68(13)
C16 C11 C12 C13 56.22(19)
P1 C11 C12 C13 176.59(12)
C11 C12 C13 C14 -57.2(2)
C12 C13 C14 C15 56.1(2)
C13 C14 C15 C16 -55.0(2)
C14 C15 C16 C11 55.3(2)
C12 C11 C16 C15 -55.3(2)
P1 C11 C16 C15 -175.80(13)
N1 P1 C21 C22 40.60(15)
C11 P1 C21 C22 -64.77(14)
N1 P1 C21 C26 -86.33(12)
C11 P1 C21 C26 168.31(12)
C26 C21 C22 C23 -54.0(2)
P1 C21 C22 C23 -179.90(13)
C21 C22 C23 C24 54.3(2)
C22 C23 C24 C25 -55.3(2)
C23 C24 C25 C26 56.4(3)
C24 C25 C26 C21 -56.7(2)
C22 C21 C26 C25 55.4(2)
P1 C21 C26 C25 -173.41(14)
N1 P2 C31 C32 67.84(15)
C41 P2 C31 C32 -36.20(16)
N1 P2 C31 C36 -161.64(13)
C41 P2 C31 C36 94.31(15)
C36 C31 C32 C33 56.5(2)
P2 C31 C32 C33 -172.14(14)
C31 C32 C33 C34 -56.0(2)
C32 C33 C34 C35 54.3(3)
C33 C34 C35 C36 -54.3(3)
C34 C35 C36 C31 55.2(3)
C32 C31 C36 C35 -56.0(2)
P2 C31 C36 C35 169.20(15)
N1 P2 C41 C42 -175.83(12)
C31 P2 C41 C42 -70.42(14)
N1 P2 C41 C46 62.63(13)
C31 P2 C41 C46 168.04(12)
C46 C41 C42 C43 -52.3(2)
P2 C41 C42 C43 -173.50(14)
C41 C42 C43 C44 55.2(3)
C42 C43 C44 C45 -56.5(3)
C43 C44 C45 C46 56.7(3)
C44 C45 C46 C41 -56.3(2)
C42 C41 C46 C45 53.1(2)
P2 C41 C46 C45 174.55(14)
C3 P3 C51 C56 61.08(14)
C61 P3 C51 C56 166.56(13)
C3 P3 C51 C52 -178.17(13)
C61 P3 C51 C52 -72.69(14)
C56 C51 C52 C53 -55.1(2)
P3 C51 C52 C53 -176.86(15)
C51 C52 C53 C54 55.0(3)
C52 C53 C54 C55 -54.3(3)
C53 C54 C55 C56 55.4(3)
C54 C55 C56 C51 -57.4(2)
C52 C51 C56 C55 56.2(2)
P3 C51 C56 C55 177.01(14)
C3 P3 C61 C62 48.03(18)
C51 P3 C61 C62 -57.29(18)
C3 P3 C61 C66 -78.55(15)
C51 P3 C61 C66 176.13(14)
C66 C61 C62 C63 -53.6(3)
P3 C61 C62 C63 -179.76(18)
C61 C62 C63 C64 54.3(3)
C62 C63 C64 C65 -55.1(3)
C63 C64 C65 C66 56.6(3)
C62 C61 C66 C65 54.9(3)
P3 C61 C66 C65 -175.01(17)
C64 C65 C66 C61 -57.2(3)

loop_
_cod_related_entry_id
_cod_related_entry_database
_cod_related_entry_code
1 ChemSpider 30660220
